data_7104115
loop_
_publ_author_name
'Lewi\'nski, Janusz'
'Suwa\/la, Karolina'
'Kaczorowski, Tomasz'
'Ga\/lezowski, Micha\/l'
'Gryko, Daniel T'
'Justyniak, Iwona'
'Lipkowski, Janusz'

_publ_section_title
;
 Oxygenation of alkylzinc complexes with pyrrolylketiminate ligand:
 access to alkylperoxide versus oxo-encapsulated complexes.
;
_journal_issue 2
_journal_name_full 'Chemical communications (Cambridge, England)'
_journal_page_first 215
_journal_page_last 217
_journal_paper_doi 10.1039/b813315h
_journal_volume 34
_journal_year 2008
_chemical_formula_sum 'C24 H36 N4 Zn2'
_chemical_formula_weight 511.31
_chemical_name_systematic
;
?
;
_space_group_IT_number 2
_symmetry_cell_setting triclinic
_symmetry_space_group_name_Hall '-P 1'
_symmetry_space_group_name_H-M 'P -1'
_atom_sites_solution_hydrogens geom
_atom_sites_solution_primary direct
_atom_sites_solution_secondary difmap
_audit_creation_method SHELXL-97
_cell_angle_alpha 105.1357(11)
_cell_angle_beta 104.473(2)
_cell_angle_gamma 104.829(2)
_cell_formula_units_Z 1
_cell_length_a 8.3637(2)
_cell_length_b 8.7342(3)
_cell_length_c 9.4312(3)
_cell_measurement_reflns_used 20419
_cell_measurement_temperature 100(2)
_cell_measurement_theta_max 27.485
_cell_measurement_theta_min 0.998
_cell_volume 604.73(3)
_computing_cell_refinement 'Denzo & Scalepak (Otwinowski, Minor, 1997)'
_computing_data_collection 'Collect (Nonius B.V. 1998)'
_computing_data_reduction 'Denzo & Scalepak (Otwinowski, Minor, 1997)'
_computing_molecular_graphics
;
DIAMOND v2.1 (Brandenburg, 1999)
Ortep-3 for Windows, L.J.Farrugia (1997) J.Appl.Cryst. 30, 565,
ORTEP III (Burnett, Johnson, 1996)
;
_computing_publication_material
;
SHELXL-97 (Sheldrick, 1997),

;
_computing_structure_refinement 'SHELXL-97 (Sheldrick, 1997)'
_computing_structure_solution 'SHELXS-97 (Sheldrick, 1990)'
_diffrn_ambient_temperature 100(2)
_diffrn_measured_fraction_theta_full 0.991
_diffrn_measured_fraction_theta_max 0.991
_diffrn_measurement_details
;
453 frames, \w rotation 0.8\% per frame (34s per frame)
130 frames, \w rotation 0.8\% per frame (34s per frame)
68 frames, \w rotation 0.8\% per frame (34s per frame)
36 frames, \w rotation 0.8\% per frame (34s per frame)
32 frames, \w rotation 0.8\% per frame (34s per frame)
;
_diffrn_measurement_device '\k-geometry diffractometr'
_diffrn_measurement_device_type 'Nonius Kappa-CCD'
_diffrn_measurement_method 'area detector \w scans'
_diffrn_radiation_monochromator graphite
_diffrn_radiation_source 'fine-focus sealed tube'
_diffrn_radiation_type MoK\a
_diffrn_radiation_wavelength 0.71073
_diffrn_reflns_av_R_equivalents 0.0228
_diffrn_reflns_av_sigmaI/netI 0.0302
_diffrn_reflns_limit_h_max 10
_diffrn_reflns_limit_h_min -10
_diffrn_reflns_limit_k_max 11
_diffrn_reflns_limit_k_min -11
_diffrn_reflns_limit_l_max 12
_diffrn_reflns_limit_l_min -12
_diffrn_reflns_number 5115
_diffrn_reflns_theta_full 27.56
_diffrn_reflns_theta_max 27.56
_diffrn_reflns_theta_min 2.38
_exptl_absorpt_coefficient_mu 2.000
_exptl_absorpt_correction_type multi-scan
_exptl_absorpt_process_details 'Scalepak (Otwinowski, Minor, 1997)'
_exptl_crystal_colour colorless
_exptl_crystal_density_diffrn 1.404
_exptl_crystal_density_method 'not measured'
_exptl_crystal_description prism
_exptl_crystal_F_000 268
_exptl_crystal_size_max 0.64
_exptl_crystal_size_mid 0.42
_exptl_crystal_size_min 0.34
_refine_diff_density_max 0.409
_refine_diff_density_min -0.314
_refine_diff_density_rms 0.063
_refine_ls_extinction_method none
_refine_ls_goodness_of_fit_ref 1.044
_refine_ls_hydrogen_treatment mixed
_refine_ls_matrix_type full
_refine_ls_number_parameters 172
_refine_ls_number_reflns 2775
_refine_ls_number_restraints 0
_refine_ls_restrained_S_all 1.044
_refine_ls_R_factor_all 0.0276
_refine_ls_R_factor_gt 0.0254
_refine_ls_shift/su_max 0.001
_refine_ls_shift/su_mean 0.000
_refine_ls_structure_factor_coef Fsqd
_refine_ls_weighting_details 'calc w=1/[\s^2^(Fo^2^)+(0.0000P)^2^+0.7260P] where P=(Fo^2^+2Fc^2^)/3'
_refine_ls_weighting_scheme calc
_refine_ls_wR_factor_gt 0.0554
_refine_ls_wR_factor_ref 0.0563
_reflns_number_gt 2631
_reflns_number_total 2775
_reflns_threshold_expression I>2\s(I)
_cod_data_source_file b813315h.txt
_cod_data_source_block shelxl2
_cod_depositor_comments
;
The following automatic conversions were performed:
'_symmetry_cell_setting' value 'Triclinic' changed to 'triclinic'
according to '/home/saulius/struct/CIF-dictionaries/cif_core.dic'
dictionary named 'cif_core.dic' version 2.4.1 from 2010-06-29.

Automatic conversion script
Id: cif_fix_enum 1527 2010-12-29 10:47:43Z saulius 
;
_cod_database_code 7104115

loop_
_symmetry_equiv_pos_as_xyz
'x, y, z'
'-x, -y, -z'

loop_
_atom_site_label
_atom_site_type_symbol
_atom_site_fract_x
_atom_site_fract_y
_atom_site_fract_z
_atom_site_U_iso_or_equiv
_atom_site_adp_type
_atom_site_occupancy
_atom_site_symmetry_multiplicity
_atom_site_calc_flag
_atom_site_refinement_flags
_atom_site_disorder_assembly
_atom_site_disorder_group
C1 C 1.1008(2) 0.3809(2) 0.7411(2) 0.0156(3) Uani 1 1 d . . .
C2 C 1.1856(3) 0.4615(3) 0.6399(3) 0.0264(4) Uani 1 1 d . . .
C3 C 1.2403(3) 0.4309(3) 0.9001(3) 0.0278(5) Uani 1 1 d . . .
C4 C 0.9557(3) 0.4517(2) 0.7638(3) 0.0214(4) Uani 1 1 d . . .
C5 C 0.7598(2) 0.0239(2) 0.2611(2) 0.0165(3) Uani 1 1 d . . .
H5 H 0.8334 0.0925 0.2229 0.020 Uiso 1 1 calc R . .
C6 C 0.5838(2) -0.0699(2) 0.1804(2) 0.0178(4) Uani 1 1 d . . .
H6 H 0.5173 -0.0783 0.0792 0.021 Uiso 1 1 calc R . .
C7 C 0.5221(2) -0.1505(2) 0.2777(2) 0.0164(3) Uani 1 1 d . . .
H7 H 0.4061 -0.2234 0.2552 0.020 Uiso 1 1 calc R . .
C8 C 0.6643(2) -0.1024(2) 0.4124(2) 0.0131(3) Uani 1 1 d . . .
C9 C 0.6768(2) -0.1329(2) 0.5563(2) 0.0126(3) Uani 1 1 d . . .
C10 C 0.5356(2) -0.2515(2) 0.5874(2) 0.0151(3) Uani 1 1 d . . .
H10A H 0.4859 -0.3645 0.5048 0.018 Uiso 1 1 calc R . .
H10B H 0.4397 -0.2065 0.5956 0.018 Uiso 1 1 calc R . .
C11 C 0.6372(2) -0.2577(2) 0.7448(2) 0.0191(4) Uani 1 1 d . . .
H11A H 0.5660 -0.2570 0.8143 0.023 Uiso 1 1 calc R . .
H11B H 0.6711 -0.3599 0.7297 0.023 Uiso 1 1 calc R . .
C12 C 0.8004(2) -0.0967(2) 0.8123(2) 0.0181(4) Uani 1 1 d . . .
H12A H 0.7833 -0.0054 0.8882 0.022 Uiso 1 1 calc R . .
H12B H 0.9057 -0.1187 0.8655 0.022 Uiso 1 1 calc R . .
N1 N 0.81440(19) 0.00490(18) 0.40368(17) 0.0142(3) Uani 1 1 d . . .
N2 N 0.82010(19) -0.04981(18) 0.67620(17) 0.0144(3) Uani 1 1 d . . .
Zn1 Zn 0.99511(3) 0.13174(2) 0.63455(2) 0.01422(7) Uani 1 1 d . . .
H2A H 1.224(3) 0.587(3) 0.685(3) 0.040(7) Uiso 1 1 d . . .
H2B H 1.106(3) 0.427(3) 0.532(3) 0.029(6) Uiso 1 1 d . . .
H2C H 1.290(3) 0.430(3) 0.633(3) 0.040(7) Uiso 1 1 d . . .
H3A H 1.288(3) 0.555(3) 0.951(3) 0.032(6) Uiso 1 1 d . . .
H3B H 1.338(3) 0.394(3) 0.893(3) 0.032(6) Uiso 1 1 d . . .
H3C H 1.190(3) 0.380(3) 0.968(3) 0.042(7) Uiso 1 1 d . . .
H4A H 1.002(3) 0.572(3) 0.809(3) 0.028(6) Uiso 1 1 d . . .
H4B H 0.903(3) 0.413(3) 0.836(3) 0.029(6) Uiso 1 1 d . . .
H4C H 0.864(3) 0.425(3) 0.666(3) 0.022(6) Uiso 1 1 d . . .

loop_
_atom_site_aniso_label
_atom_site_aniso_U_11
_atom_site_aniso_U_22
_atom_site_aniso_U_33
_atom_site_aniso_U_23
_atom_site_aniso_U_13
_atom_site_aniso_U_12
C1 0.0139(8) 0.0115(8) 0.0190(9) 0.0029(7) 0.0057(7) 0.0029(6)
C2 0.0276(10) 0.0174(10) 0.0436(13) 0.0152(9) 0.0221(10) 0.0083(8)
C3 0.0215(10) 0.0250(11) 0.0235(10) -0.0049(9) -0.0010(8) 0.0085(8)
C4 0.0192(9) 0.0172(9) 0.0276(10) 0.0054(8) 0.0098(8) 0.0063(7)
C5 0.0218(9) 0.0155(8) 0.0167(9) 0.0083(7) 0.0093(7) 0.0084(7)
C6 0.0186(8) 0.0206(9) 0.0153(9) 0.0077(7) 0.0042(7) 0.0084(7)
C7 0.0147(8) 0.0167(8) 0.0169(9) 0.0055(7) 0.0040(7) 0.0054(7)
C8 0.0133(7) 0.0107(8) 0.0153(8) 0.0037(6) 0.0062(6) 0.0038(6)
C9 0.0126(7) 0.0104(8) 0.0146(8) 0.0030(6) 0.0059(6) 0.0038(6)
C10 0.0153(8) 0.0138(8) 0.0154(8) 0.0047(7) 0.0066(7) 0.0026(6)
C11 0.0184(8) 0.0200(9) 0.0175(9) 0.0086(7) 0.0063(7) 0.0019(7)
C12 0.0173(8) 0.0214(9) 0.0134(8) 0.0065(7) 0.0053(7) 0.0028(7)
N1 0.0142(7) 0.0131(7) 0.0143(7) 0.0046(6) 0.0056(6) 0.0025(6)
N2 0.0154(7) 0.0144(7) 0.0124(7) 0.0043(6) 0.0053(6) 0.0032(6)
Zn1 0.01312(10) 0.01133(10) 0.01462(11) 0.00199(8) 0.00508(8) 0.00065(7)

loop_
_atom_type_symbol
_atom_type_description
_atom_type_scat_dispersion_real
_atom_type_scat_dispersion_imag
_atom_type_scat_source
C C 0.0033 0.0016 'International Tables Vol C Tables 4.2.6.8 and 6.1.1.4'
H H 0.0000 0.0000 'International Tables Vol C Tables 4.2.6.8 and 6.1.1.4'
N N 0.0061 0.0033 'International Tables Vol C Tables 4.2.6.8 and 6.1.1.4'
Zn Zn 0.2839 1.4301 'International Tables Vol C Tables 4.2.6.8 and 6.1.1.4'

loop_
_geom_angle_atom_site_label_1
_geom_angle_atom_site_label_2
_geom_angle_atom_site_label_3
_geom_angle
_geom_angle_site_symmetry_1
_geom_angle_site_symmetry_3
_geom_angle_publ_flag
C3 C1 C2 108.46(17) . . ?
C3 C1 C4 108.71(16) . . ?
C2 C1 C4 108.36(15) . . ?
C3 C1 Zn1 112.24(13) . . ?
C2 C1 Zn1 109.88(13) . . ?
C4 C1 Zn1 109.11(12) . . ?
C1 C2 H2A 110.5(15) . . ?
C1 C2 H2B 113.3(14) . . ?
H2A C2 H2B 107(2) . . ?
C1 C2 H2C 111.0(15) . . ?
H2A C2 H2C 108(2) . . ?
H2B C2 H2C 107(2) . . ?
C1 C3 H3A 110.2(14) . . ?
C1 C3 H3B 112.8(15) . . ?
H3A C3 H3B 107(2) . . ?
C1 C3 H3C 110.3(16) . . ?
H3A C3 H3C 109(2) . . ?
H3B C3 H3C 107(2) . . ?
C1 C4 H4A 110.8(14) . . ?
C1 C4 H4B 112.5(14) . . ?
H4A C4 H4B 105.6(19) . . ?
C1 C4 H4C 112.3(13) . . ?
H4A C4 H4C 105.8(19) . . ?
H4B C4 H4C 109.5(19) . . ?
N1 C5 C6 111.26(15) . . ?
N1 C5 H5 124.4 . . ?
C6 C5 H5 124.4 . . ?
C5 C6 C7 106.66(16) . . ?
C5 C6 H6 126.7 . . ?
C7 C6 H6 126.7 . . ?
C8 C7 C6 106.36(15) . . ?
C8 C7 H7 126.8 . . ?
C6 C7 H7 126.8 . . ?
C7 C8 N1 110.82(15) . . ?
C7 C8 C9 131.29(16) . . ?
N1 C8 C9 117.68(15) . . ?
N2 C9 C8 119.38(15) . . ?
N2 C9 C10 114.25(15) . . ?
C8 C9 C10 126.35(15) . . ?
C9 C10 C11 101.95(14) . . ?
C9 C10 H10A 111.4 . . ?
C11 C10 H10A 111.4 . . ?
C9 C10 H10B 111.4 . . ?
C11 C10 H10B 111.4 . . ?
H10A C10 H10B 109.2 . . ?
C12 C11 C10 103.80(14) . . ?
C12 C11 H11A 111.0 . . ?
C10 C11 H11A 111.0 . . ?
C12 C11 H11B 111.0 . . ?
C10 C11 H11B 111.0 . . ?
H11A C11 H11B 109.0 . . ?
N2 C12 C11 105.19(14) . . ?
N2 C12 H12A 110.7 . . ?
C11 C12 H12A 110.7 . . ?
N2 C12 H12B 110.7 . . ?
C11 C12 H12B 110.7 . . ?
H12A C12 H12B 108.8 . . ?
C5 N1 C8 104.89(14) . . ?
C5 N1 Zn1 142.67(12) . . ?
C8 N1 Zn1 107.24(11) . . ?
C5 N1 Zn1 100.29(10) . 2_756 ?
C8 N1 Zn1 110.78(10) . 2_756 ?
Zn1 N1 Zn1 85.66(5) . 2_756 ?
C9 N2 C12 109.84(14) . . ?
C9 N2 Zn1 112.25(11) . . ?
C12 N2 Zn1 137.19(11) . . ?
C1 Zn1 N2 131.31(6) . . ?
C1 Zn1 N1 125.59(7) . . ?
N2 Zn1 N1 81.44(6) . . ?
C1 Zn1 N1 115.96(6) . 2_756 ?
N2 Zn1 N1 98.61(5) . 2_756 ?
N1 Zn1 N1 94.34(5) . 2_756 ?
C1 Zn1 Zn1 138.24(5) . 2_756 ?
N2 Zn1 Zn1 90.45(4) . 2_756 ?
N1 Zn1 Zn1 49.22(4) . 2_756 ?
N1 Zn1 Zn1 45.12(4) 2_756 2_756 ?

loop_
_geom_bond_atom_site_label_1
_geom_bond_atom_site_label_2
_geom_bond_distance
_geom_bond_site_symmetry_2
_geom_bond_publ_flag
C1 C3 1.525(3) . ?
C1 C2 1.530(3) . ?
C1 C4 1.531(2) . ?
C1 Zn1 1.9893(17) . ?
C2 H2A 1.00(3) . ?
C2 H2B 0.98(2) . ?
C2 H2C 1.00(3) . ?
C3 H3A 0.99(3) . ?
C3 H3B 0.96(2) . ?
C3 H3C 0.99(3) . ?
C4 H4A 0.95(2) . ?
C4 H4B 0.98(2) . ?
C4 H4C 0.97(2) . ?
C5 N1 1.376(2) . ?
C5 C6 1.384(2) . ?
C5 H5 0.9500 . ?
C6 C7 1.412(2) . ?
C6 H6 0.9500 . ?
C7 C8 1.383(2) . ?
C7 H7 0.9500 . ?
C8 N1 1.397(2) . ?
C8 C9 1.434(2) . ?
C9 N2 1.300(2) . ?
C9 C10 1.503(2) . ?
C10 C11 1.538(2) . ?
C10 H10A 0.9900 . ?
C10 H10B 0.9900 . ?
C11 C12 1.537(2) . ?
C11 H11A 0.9900 . ?
C11 H11B 0.9900 . ?
C12 N2 1.480(2) . ?
C12 H12A 0.9900 . ?
C12 H12B 0.9900 . ?
N1 Zn1 2.1192(15) . ?
N1 Zn1 2.2645(14) 2_756 ?
N2 Zn1 2.0580(14) . ?
Zn1 N1 2.2645(15) 2_756 ?
Zn1 Zn1 2.9822(4) 2_756 ?
